data_1532496
loop_
_publ_author_name
'Cui, Peng'
'Iluc, Vlad M.'

_publ_section_title
;
 Redox-induced umpolung of transition metal carbenes
;
_journal_issue 12
_journal_name_full 'Chem. Sci.'
_journal_page_first 7343
_journal_paper_doi 10.1039/C5SC02859K
_journal_volume 6
_journal_year 2015
_chemical_formula_sum 'C65 H64 B F24 I P2 Pd'
_chemical_formula_weight 1607.21
_chemical_name_systematic
; 
 ? 
;
_space_group_IT_number 14
_symmetry_cell_setting monoclinic
_symmetry_space_group_name_Hall '-P 2yn'
_symmetry_space_group_name_H-M 'P 1 21/n 1'
_atom_sites_solution_hydrogens geom
_atom_sites_solution_primary direct
_atom_sites_solution_secondary difmap
_audit_creation_method SHELXL-97
_audit_update_record
;
2015-07-31 deposited with the CCDC.
2015-09-25 downloaded from the CCDC.
;
_cell_angle_alpha 90.00
_cell_angle_beta 92.0331(16)
_cell_angle_gamma 90.00
_cell_formula_units_Z 4
_cell_length_a 14.0602(6)
_cell_length_b 28.6171(12)
_cell_length_c 16.9031(7)
_cell_measurement_temperature 120(2)
_cell_volume 6796.9(5)
_computing_structure_refinement 'SHELXL-97 (Sheldrick, 1997)'
_computing_structure_solution 'SHELXS-97 (Sheldrick, 1990)'
_diffrn_ambient_temperature 120(2)
_diffrn_measured_fraction_theta_full 1.000
_diffrn_measured_fraction_theta_max 1.000
_diffrn_measurement_device_type 'Bruker APEX-II'
_diffrn_radiation_monochromator graphite
_diffrn_radiation_source 'fine-focus sealed tube'
_diffrn_radiation_type MoK\a
_diffrn_radiation_wavelength 0.71073
_diffrn_reflns_av_R_equivalents 0.0438
_diffrn_reflns_av_sigmaI/netI 0.0216
_diffrn_reflns_limit_h_max 16
_diffrn_reflns_limit_h_min -16
_diffrn_reflns_limit_k_max 34
_diffrn_reflns_limit_k_min -34
_diffrn_reflns_limit_l_max 20
_diffrn_reflns_limit_l_min -14
_diffrn_reflns_number 119559
_diffrn_reflns_theta_full 25.00
_diffrn_reflns_theta_max 25.00
_diffrn_reflns_theta_min 1.40
_exptl_absorpt_coefficient_mu 0.879
_exptl_absorpt_correction_T_max 0.8657
_exptl_absorpt_correction_T_min 0.8133
_exptl_absorpt_correction_type multi-scan
_exptl_absorpt_process_details 'Bruker AXS area detector scaling and absorption correction'
_exptl_crystal_density_diffrn 1.571
_exptl_crystal_density_method 'not measured'
_exptl_crystal_description block
_exptl_crystal_F_000 3216
_exptl_crystal_size_max 0.09
_exptl_crystal_size_mid 0.08
_exptl_crystal_size_min 0.05
_refine_diff_density_max 1.082
_refine_diff_density_min -0.735
_refine_diff_density_rms 0.072
_refine_ls_extinction_method none
_refine_ls_goodness_of_fit_ref 1.059
_refine_ls_hydrogen_treatment constr
_refine_ls_matrix_type full
_refine_ls_number_parameters 863
_refine_ls_number_reflns 11970
_refine_ls_number_restraints 3
_refine_ls_restrained_S_all 1.059
_refine_ls_R_factor_all 0.0412
_refine_ls_R_factor_gt 0.0320
_refine_ls_shift/su_max 0.017
_refine_ls_shift/su_mean 0.000
_refine_ls_structure_factor_coef Fsqd
_refine_ls_weighting_details 'calc w=1/[\s^2^(Fo^2^)+(0.0291P)^2^+11.5962P] where P=(Fo^2^+2Fc^2^)/3'
_refine_ls_weighting_scheme calc
_refine_ls_wR_factor_gt 0.0725
_refine_ls_wR_factor_ref 0.0763
_reflns_number_gt 10118
_reflns_number_total 11970
_reflns_threshold_expression >2sigma(I)
_cod_data_source_file c5sc02859k3.cif
_cod_data_source_block pc28c
_cod_depositor_comments 'Adding full bibliography for 1532495--1532502.cif.'
_cod_original_sg_symbol_H-M P2(1)/n
_cod_database_code 1532496

loop_
_symmetry_equiv_pos_as_xyz
'x, y, z'
'-x+1/2, y+1/2, -z+1/2'
'-x, -y, -z'
'x-1/2, -y-1/2, z-1/2'

loop_
_atom_site_label
_atom_site_type_symbol
_atom_site_fract_x
_atom_site_fract_y
_atom_site_fract_z
_atom_site_U_iso_or_equiv
_atom_site_adp_type
_atom_site_occupancy
_atom_site_symmetry_multiplicity
_atom_site_calc_flag
_atom_site_refinement_flags
_atom_site_disorder_assembly
_atom_site_disorder_group
F86 F -0.1048(4) 0.75394(17) -0.0477(3) 0.0363(4) Uani 0.427(2) 1 d P A 1
F84 F -0.2358(3) 0.7229(2) -0.0143(3) 0.0363(4) Uani 0.427(2) 1 d P A 1
F85 F -0.1295(4) 0.68176(19) -0.0689(3) 0.0363(4) Uani 0.427(2) 1 d P A 1
F89 F -0.1743(6) 0.6766(2) -0.0497(4) 0.0363(4) Uani 0.322(3) 1 d P A 2
F88 F -0.2045(6) 0.7481(3) -0.0172(4) 0.0363(4) Uani 0.322(3) 1 d P A 2
F87 F -0.0687(5) 0.7294(3) -0.0644(3) 0.0363(4) Uani 0.322(3) 1 d P A 2
F93 F -0.0849(7) 0.7019(4) -0.0704(4) 0.0363(4) Uani 0.252(3) 1 d P A 5
F92 F -0.1598(8) 0.7610(3) -0.0246(5) 0.0363(4) Uani 0.252(3) 1 d P A 5
F91 F -0.2208(6) 0.6905(3) -0.0225(4) 0.0363(4) Uani 0.252(3) 1 d P A 5
F72 F -0.1004(3) 0.42844(15) 0.3578(3) 0.0389(4) Uani 0.544(5) 1 d P B 8
F71 F -0.0194(4) 0.47866(13) 0.4270(2) 0.0389(4) Uani 0.544(5) 1 d P B 8
F73 F 0.0446(4) 0.44413(16) 0.3310(3) 0.0389(4) Uani 0.544(5) 1 d P B 8
F78 F 0.0246(4) 0.4345(2) 0.3190(3) 0.0389(4) Uani 0.456(5) 1 d P B 7
F77 F -0.0980(4) 0.44032(17) 0.3894(3) 0.0389(4) Uani 0.456(5) 1 d P B 7
F79 F 0.0272(4) 0.48333(16) 0.4161(3) 0.0389(4) Uani 0.456(5) 1 d P B 7
P1 P 0.43254(5) 0.43582(2) 0.34704(4) 0.01537(15) Uani 1 1 d . . .
I I 0.459344(13) 0.381812(7) 0.552667(11) 0.02563(6) Uani 1 1 d . . .
P2 P 0.24496(5) 0.33009(2) 0.47026(4) 0.01607(15) Uani 1 1 d . . .
C11 C 0.33757(19) 0.37541(9) 0.24844(16) 0.0160(6) Uani 1 1 d . . .
C10 C 0.5072(2) 0.40040(11) 0.04230(17) 0.0254(7) Uani 1 1 d . . .
C12 C 0.41046(19) 0.40948(9) 0.25057(16) 0.0162(6) Uani 1 1 d . . .
C14 C 0.4471(2) 0.39268(10) 0.11472(16) 0.0204(6) Uani 1 1 d . . .
C13 C 0.46169(19) 0.41830(10) 0.18383(16) 0.0198(6) Uani 1 1 d . . .
H13 H 0.5080 0.4425 0.1853 0.024 Uiso 1 1 calc R . .
C15 C 0.3787(2) 0.35739(10) 0.11456(16) 0.0222(6) Uani 1 1 d . . .
H15 H 0.3695 0.3386 0.0686 0.027 Uiso 1 1 calc R . .
C16 C 0.32412(19) 0.34902(10) 0.17886(16) 0.0199(6) Uani 1 1 d . . .
H16 H 0.2770 0.3252 0.1763 0.024 Uiso 1 1 calc R . .
C21 C 0.19279(19) 0.34753(9) 0.31685(16) 0.0178(6) Uani 1 1 d . . .
C20 C -0.0881(2) 0.28365(11) 0.31899(19) 0.0263(7) Uani 1 1 d . . .
C19 C 0.5756(3) 0.35883(13) 0.0377(2) 0.0414(9) Uani 1 1 d . . .
H19A H 0.6185 0.3636 -0.0060 0.062 Uiso 1 1 calc R . .
H19B H 0.5391 0.3300 0.0288 0.062 Uiso 1 1 calc R . .
H19C H 0.6131 0.3563 0.0875 0.062 Uiso 1 1 calc R . .
C18 C 0.4434(3) 0.40311(15) -0.03279(19) 0.0438(9) Uani 1 1 d . . .
H18A H 0.4827 0.4084 -0.0786 0.066 Uiso 1 1 calc R . .
H18B H 0.3982 0.4289 -0.0281 0.066 Uiso 1 1 calc R . .
H18C H 0.4084 0.3737 -0.0398 0.066 Uiso 1 1 calc R . .
C17 C 0.5663(2) 0.44526(12) 0.0482(2) 0.0360(8) Uani 1 1 d . . .
H17A H 0.5242 0.4720 0.0566 0.054 Uiso 1 1 calc R . .
H17B H 0.6001 0.4498 -0.0009 0.054 Uiso 1 1 calc R . .
H17C H 0.6126 0.4428 0.0928 0.054 Uiso 1 1 calc R . .
C22 C 0.16059(19) 0.32597(9) 0.38607(16) 0.0169(6) Uani 1 1 d . . .
C26 C 0.12975(19) 0.34916(10) 0.25022(16) 0.0199(6) Uani 1 1 d . . .
H26 H 0.1481 0.3648 0.2036 0.024 Uiso 1 1 calc R . .
C25 C 0.0422(2) 0.32839(10) 0.25225(17) 0.0228(6) Uani 1 1 d . . .
H25 H 0.0010 0.3299 0.2065 0.027 Uiso 1 1 calc R . .
C24 C 0.01145(19) 0.30509(10) 0.31908(17) 0.0211(6) Uani 1 1 d . . .
C23 C 0.07221(19) 0.30471(10) 0.38631(17) 0.0208(6) Uani 1 1 d . . .
H23 H 0.0525 0.2896 0.4330 0.025 Uiso 1 1 calc R . .
C66 C 0.22058(19) 0.63185(9) 0.20521(16) 0.0183(6) Uani 1 1 d . . .
H66 H 0.2284 0.6324 0.1496 0.022 Uiso 1 1 calc R . .
C65 C 0.2936(2) 0.64826(10) 0.25474(17) 0.0210(6) Uani 1 1 d . C .
C31 C 0.3746(2) 0.49363(10) 0.34450(17) 0.0219(6) Uani 1 1 d . . .
H31 H 0.3932 0.5099 0.3950 0.026 Uiso 1 1 calc R . .
C29 C -0.1116(2) 0.25768(12) 0.2414(2) 0.0376(8) Uani 1 1 d . . .
H29A H -0.0655 0.2324 0.2347 0.056 Uiso 1 1 calc R . .
H29B H -0.1083 0.2795 0.1969 0.056 Uiso 1 1 calc R . .
H29C H -0.1758 0.2445 0.2430 0.056 Uiso 1 1 calc R . .
C28 C -0.1000(2) 0.25007(13) 0.3878(2) 0.0427(9) Uani 1 1 d . . .
H28A H -0.0508 0.2258 0.3865 0.064 Uiso 1 1 calc R . .
H28B H -0.1630 0.2355 0.3834 0.064 Uiso 1 1 calc R . .
H28C H -0.0938 0.2673 0.4378 0.064 Uiso 1 1 calc R . .
C27 C -0.1589(2) 0.32423(11) 0.32646(19) 0.0292(7) Uani 1 1 d . . .
H27A H -0.2235 0.3117 0.3302 0.044 Uiso 1 1 calc R . .
H27B H -0.1559 0.3444 0.2798 0.044 Uiso 1 1 calc R . .
H27C H -0.1424 0.3424 0.3741 0.044 Uiso 1 1 calc R . .
C67 C 0.1925(2) 0.62772(13) 0.45347(19) 0.0355(8) Uani 1 1 d . . .
F67 F 0.3690(4) 0.6842(3) 0.1474(4) 0.0373(5) Uani 0.349(3) 1 d P C 1
F69 F 0.4540(4) 0.6424(2) 0.2272(4) 0.0373(5) Uani 0.349(3) 1 d P C 1
F68 F 0.4058(4) 0.7100(2) 0.2634(4) 0.0373(5) Uani 0.349(3) 1 d P C 1
F65 F 0.3808(3) 0.71636(17) 0.2286(4) 0.0373(5) Uani 0.443(3) 1 d P C 2
F66 F 0.3871(3) 0.6620(2) 0.1424(3) 0.0373(5) Uani 0.443(3) 1 d P C 2
F64 F 0.4621(4) 0.6533(2) 0.2560(3) 0.0373(5) Uani 0.443(3) 1 d P C 2
F2 F 0.4187(6) 0.6324(4) 0.1679(5) 0.0373(5) Uani 0.209(3) 1 d P C 3
F3 F 0.4548(7) 0.6718(4) 0.2728(6) 0.0373(5) Uani 0.209(3) 1 d P C 3
F1 F 0.3724(6) 0.7037(4) 0.1824(7) 0.0373(5) Uani 0.209(3) 1 d P C 3
C32 C 0.56173(19) 0.44602(10) 0.35246(16) 0.0193(6) Uani 1 1 d . . .
H32 H 0.5786 0.4643 0.3046 0.023 Uiso 1 1 calc R . .
C33 C 0.2667(2) 0.48824(11) 0.3424(2) 0.0364(8) Uani 1 1 d . . .
H33A H 0.2458 0.4726 0.2932 0.055 Uiso 1 1 calc R . .
H33B H 0.2369 0.5192 0.3450 0.055 Uiso 1 1 calc R . .
H33C H 0.2479 0.4695 0.3878 0.055 Uiso 1 1 calc R . .
C34 C 0.4062(2) 0.52450(11) 0.2767(2) 0.0330(8) Uani 1 1 d . . .
H34A H 0.3893 0.5094 0.2260 0.049 Uiso 1 1 calc R . .
H34B H 0.4753 0.5290 0.2811 0.049 Uiso 1 1 calc R . .
H34C H 0.3743 0.5549 0.2794 0.049 Uiso 1 1 calc R . .
C35 C 0.6152(2) 0.39965(11) 0.35036(19) 0.0267(7) Uani 1 1 d . . .
H35A H 0.6838 0.4056 0.3540 0.040 Uiso 1 1 calc R . .
H35B H 0.5991 0.3834 0.3006 0.040 Uiso 1 1 calc R . .
H35C H 0.5969 0.3802 0.3951 0.040 Uiso 1 1 calc R . .
C36 C 0.5911(2) 0.47483(11) 0.42538(17) 0.0252(7) Uani 1 1 d . . .
H36A H 0.5586 0.5051 0.4231 0.038 Uiso 1 1 calc R . .
H36B H 0.6601 0.4798 0.4266 0.038 Uiso 1 1 calc R . .
H36C H 0.5733 0.4581 0.4732 0.038 Uiso 1 1 calc R . .
B B 0.0454(2) 0.60198(11) 0.17378(18) 0.0159(6) Uani 1 1 d . . .
C41 C 0.2913(2) 0.27148(10) 0.49131(18) 0.0236(6) Uani 1 1 d . . .
H41 H 0.3377 0.2742 0.5373 0.028 Uiso 1 1 calc R . .
C42 C 0.1713(2) 0.34836(11) 0.55244(17) 0.0240(6) Uani 1 1 d . . .
H42 H 0.1122 0.3289 0.5499 0.029 Uiso 1 1 calc R . .
C43 C 0.3465(2) 0.25450(11) 0.4207(2) 0.0376(8) Uani 1 1 d . . .
H43A H 0.3968 0.2770 0.4094 0.056 Uiso 1 1 calc R . .
H43B H 0.3031 0.2516 0.3744 0.056 Uiso 1 1 calc R . .
H43C H 0.3751 0.2240 0.4331 0.056 Uiso 1 1 calc R . .
C44 C 0.2157(2) 0.23622(11) 0.5141(2) 0.0334(8) Uani 1 1 d . . .
H44A H 0.1720 0.2306 0.4686 0.050 Uiso 1 1 calc R . .
H44B H 0.1800 0.2486 0.5583 0.050 Uiso 1 1 calc R . .
H44C H 0.2464 0.2068 0.5301 0.050 Uiso 1 1 calc R . .
C45 C 0.1413(3) 0.39911(12) 0.5404(2) 0.0379(8) Uani 1 1 d . . .
H45A H 0.1101 0.4027 0.4879 0.057 Uiso 1 1 calc R . .
H45B H 0.1976 0.4193 0.5443 0.057 Uiso 1 1 calc R . .
H45C H 0.0968 0.4080 0.5811 0.057 Uiso 1 1 calc R . .
C46 C 0.2189(2) 0.34095(12) 0.63398(18) 0.0341(8) Uani 1 1 d . . .
H46A H 0.2765 0.3602 0.6389 0.051 Uiso 1 1 calc R . .
H46B H 0.2359 0.3079 0.6405 0.051 Uiso 1 1 calc R . .
H46C H 0.1748 0.3500 0.6749 0.051 Uiso 1 1 calc R . .
F51 F 0.24050(17) 0.44774(7) 0.10532(14) 0.0574(7) Uani 1 1 d . . .
C51 C 0.08602(18) 0.57470(9) 0.09620(16) 0.0161(6) Uani 1 1 d . . .
C52 C 0.10607(19) 0.52708(10) 0.10021(16) 0.0186(6) Uani 1 1 d . . .
H52 H 0.0927 0.5107 0.1474 0.022 Uiso 1 1 calc R . .
F52 F 0.09831(15) 0.42709(6) 0.07767(13) 0.0471(5) Uani 1 1 d . . .
F53 F 0.19843(15) 0.43079(6) -0.01352(12) 0.0427(5) Uani 1 1 d . . .
C53 C 0.14469(19) 0.50265(10) 0.03824(16) 0.0190(6) Uani 1 1 d . . .
F54 F 0.16394(17) 0.64114(7) -0.11065(11) 0.0491(6) Uani 1 1 d . . .
C54 C 0.16168(19) 0.52419(10) -0.03266(17) 0.0210(6) Uani 1 1 d . . .
H54 H 0.1857 0.5072 -0.0759 0.025 Uiso 1 1 calc R . .
F55 F 0.07832(14) 0.58839(7) -0.16554(11) 0.0411(5) Uani 1 1 d . . .
C55 C 0.14254(19) 0.57147(10) -0.03870(16) 0.0189(6) Uani 1 1 d . . .
C57 C 0.1703(2) 0.45249(10) 0.05134(18) 0.0258(7) Uani 1 1 d . . .
C56 C 0.10747(18) 0.59624(10) 0.02467(16) 0.0177(6) Uani 1 1 d . . .
H56 H 0.0977 0.6289 0.0192 0.021 Uiso 1 1 calc R . .
F56 F 0.22710(14) 0.57923(8) -0.15645(11) 0.0454(5) Uani 1 1 d . . .
C58 C 0.1536(2) 0.59502(11) -0.11670(17) 0.0248(7) Uani 1 1 d . . .
C61 C 0.13574(18) 0.61449(9) 0.23421(16) 0.0153(5) Uani 1 1 d . D .
C62 C 0.1301(2) 0.61431(9) 0.31637(17) 0.0200(6) Uani 1 1 d . . .
H62 H 0.0738 0.6029 0.3390 0.024 Uiso 1 1 calc R D .
C63 C 0.2036(2) 0.63020(10) 0.36643(17) 0.0215(6) Uani 1 1 d . D .
F62 F 0.2077(2) 0.58477(10) 0.48182(13) 0.0781(8) Uani 1 1 d . D 9
F63 F 0.25338(15) 0.65454(9) 0.49435(11) 0.0572(7) Uani 1 1 d . D 9
F61 F 0.10588(15) 0.63912(11) 0.47494(12) 0.0695(8) Uani 1 1 d . D 9
C64 C 0.2864(2) 0.64751(10) 0.33606(17) 0.0221(6) Uani 1 1 d . . .
H64 H 0.3368 0.6586 0.3700 0.027 Uiso 1 1 calc R D .
C C 0.28632(19) 0.36807(9) 0.31980(16) 0.0166(6) Uani 1 1 d . . .
Pd Pd 0.353730(14) 0.381052(7) 0.421424(12) 0.01484(6) Uani 1 1 d . . .
C73 C -0.0698(2) 0.50235(9) 0.30162(16) 0.0211(6) Uani 1 1 d . B .
C72 C -0.0044(2) 0.53158(9) 0.26666(16) 0.0189(6) Uani 1 1 d . . .
H72 H 0.0616 0.5263 0.2771 0.023 Uiso 1 1 calc R . .
C71 C -0.03182(19) 0.56843(9) 0.21675(15) 0.0157(6) Uani 1 1 d . . .
C68 C 0.3806(2) 0.66843(13) 0.2214(2) 0.0373(5) Uani 1 1 d . . .
C78 C -0.2994(2) 0.55336(11) 0.22561(18) 0.0257(7) Uani 1 1 d . . .
C77 C -0.0341(3) 0.46486(12) 0.3556(2) 0.0389(4) Uani 1 1 d . . .
C76 C -0.12993(19) 0.57447(9) 0.20452(16) 0.0179(6) Uani 1 1 d . . .
H76 H -0.1524 0.5991 0.1712 0.021 Uiso 1 1 calc R . .
F76 F -0.33910(14) 0.52138(8) 0.17673(13) 0.0495(6) Uani 1 1 d . . .
C75 C -0.1954(2) 0.54550(10) 0.23972(16) 0.0198(6) Uani 1 1 d . B .
F75 F -0.34721(13) 0.55060(7) 0.29218(11) 0.0404(5) Uani 1 1 d . . .
C74 C -0.1660(2) 0.50912(10) 0.28824(17) 0.0228(6) Uani 1 1 d . . .
H74 H -0.2111 0.4892 0.3118 0.027 Uiso 1 1 calc R B .
F74 F -0.32043(12) 0.59480(7) 0.19411(12) 0.0402(5) Uani 1 1 d . . .
F81 F -0.0122(8) 0.7534(3) 0.3285(4) 0.0260(4) Uani 0.489(4) 1 d P E 1
F83 F -0.0039(7) 0.8056(3) 0.2308(3) 0.0260(4) Uani 0.489(4) 1 d P E 1
F82 F -0.1422(5) 0.7813(4) 0.2761(5) 0.0260(4) Uani 0.489(4) 1 d P E 1
F6 F -0.0311(10) 0.8093(4) 0.2405(7) 0.0260(4) Uani 0.225(12) 1 d P E 2
F5 F -0.1389(8) 0.7703(4) 0.2908(7) 0.0260(4) Uani 0.225(12) 1 d P E 2
F4 F 0.0136(9) 0.7589(4) 0.3159(7) 0.0260(4) Uani 0.225(12) 1 d P E 2
F9 F -0.0391(7) 0.7469(3) 0.3328(5) 0.0260(4) Uani 0.287(11) 1 d P E 3
F8 F -0.1346(7) 0.7912(3) 0.2604(6) 0.0260(4) Uani 0.287(11) 1 d P E 3
F7 F 0.0094(7) 0.7979(3) 0.2525(7) 0.0260(4) Uani 0.287(11) 1 d P E 3
C81 C -0.00646(18) 0.65221(9) 0.15258(15) 0.0143(5) Uani 1 1 d . . .
C82 C -0.00884(18) 0.68761(9) 0.20958(16) 0.0156(5) Uani 1 1 d . . .
H82 H 0.0218 0.6823 0.2598 0.019 Uiso 1 1 calc R . .
C83 C -0.05384(19) 0.73001(9) 0.19617(16) 0.0177(6) Uani 1 1 d . E .
C87 C -0.0532(2) 0.76645(10) 0.25890(18) 0.0260(4) Uani 1 1 d . . .
C86 C -0.05441(18) 0.66243(10) 0.08085(16) 0.0173(6) Uani 1 1 d . . .
H86 H -0.0581 0.6390 0.0410 0.021 Uiso 1 1 calc R . .
C85 C -0.09696(19) 0.70548(10) 0.06564(17) 0.0191(6) Uani 1 1 d . A .
C84 C -0.09759(19) 0.73977(9) 0.12317(17) 0.0190(6) Uani 1 1 d . . .
H84 H -0.1271 0.7691 0.1131 0.023 Uiso 1 1 calc R E .
C88 C -0.1400(3) 0.71531(12) -0.0142(2) 0.0363(4) Uani 1 1 d . . .

loop_
_atom_site_aniso_label
_atom_site_aniso_U_11
_atom_site_aniso_U_22
_atom_site_aniso_U_33
_atom_site_aniso_U_23
_atom_site_aniso_U_13
_atom_site_aniso_U_12
F86 0.0433(12) 0.0386(11) 0.0260(8) 0.0000(8) -0.0117(8) 0.0086(9)
F84 0.0433(12) 0.0386(11) 0.0260(8) 0.0000(8) -0.0117(8) 0.0086(9)
F85 0.0433(12) 0.0386(11) 0.0260(8) 0.0000(8) -0.0117(8) 0.0086(9)
F89 0.0433(12) 0.0386(11) 0.0260(8) 0.0000(8) -0.0117(8) 0.0086(9)
F88 0.0433(12) 0.0386(11) 0.0260(8) 0.0000(8) -0.0117(8) 0.0086(9)
F87 0.0433(12) 0.0386(11) 0.0260(8) 0.0000(8) -0.0117(8) 0.0086(9)
F93 0.0433(12) 0.0386(11) 0.0260(8) 0.0000(8) -0.0117(8) 0.0086(9)
F92 0.0433(12) 0.0386(11) 0.0260(8) 0.0000(8) -0.0117(8) 0.0086(9)
F91 0.0433(12) 0.0386(11) 0.0260(8) 0.0000(8) -0.0117(8) 0.0086(9)
F72 0.0524(11) 0.0292(9) 0.0349(9) 0.0080(7) -0.0012(8) 0.0000(7)
F71 0.0524(11) 0.0292(9) 0.0349(9) 0.0080(7) -0.0012(8) 0.0000(7)
F73 0.0524(11) 0.0292(9) 0.0349(9) 0.0080(7) -0.0012(8) 0.0000(7)
F78 0.0524(11) 0.0292(9) 0.0349(9) 0.0080(7) -0.0012(8) 0.0000(7)
F77 0.0524(11) 0.0292(9) 0.0349(9) 0.0080(7) -0.0012(8) 0.0000(7)
F79 0.0524(11) 0.0292(9) 0.0349(9) 0.0080(7) -0.0012(8) 0.0000(7)
P1 0.0164(3) 0.0148(3) 0.0148(3) -0.0006(3) -0.0009(3) -0.0005(3)
I 0.02567(11) 0.03322(12) 0.01738(10) 0.00384(8) -0.00781(8) -0.00618(8)
P2 0.0167(3) 0.0161(3) 0.0153(3) 0.0006(3) -0.0016(3) -0.0002(3)
C11 0.0169(13) 0.0138(13) 0.0168(14) 0.0004(11) -0.0048(11) 0.0037(11)
C10 0.0269(16) 0.0329(17) 0.0164(15) 0.0004(13) 0.0020(12) 0.0077(13)
C12 0.0187(13) 0.0148(13) 0.0150(14) 0.0002(11) -0.0031(11) 0.0042(11)
C14 0.0208(14) 0.0235(15) 0.0168(14) 0.0027(12) -0.0015(11) 0.0099(12)
C13 0.0187(14) 0.0202(14) 0.0205(15) 0.0013(12) -0.0012(11) 0.0033(11)
C15 0.0255(15) 0.0242(15) 0.0163(14) -0.0045(12) -0.0042(12) 0.0061(12)
C16 0.0194(14) 0.0192(14) 0.0205(15) -0.0026(12) -0.0055(11) 0.0023(11)
C21 0.0186(14) 0.0156(14) 0.0191(14) -0.0015(11) -0.0016(11) 0.0011(11)
C20 0.0171(14) 0.0258(16) 0.0357(18) -0.0026(14) -0.0043(13) -0.0020(12)
C19 0.038(2) 0.046(2) 0.042(2) 0.0006(17) 0.0151(16) 0.0148(17)
C18 0.039(2) 0.072(3) 0.0199(17) 0.0073(17) 0.0003(15) 0.0006(19)
C17 0.0376(19) 0.043(2) 0.0278(18) 0.0029(15) 0.0112(15) -0.0038(16)
C22 0.0162(13) 0.0160(14) 0.0184(14) -0.0027(11) -0.0023(11) 0.0025(11)
C26 0.0215(14) 0.0209(14) 0.0171(14) -0.0014(12) -0.0029(11) 0.0011(12)
C25 0.0203(14) 0.0248(15) 0.0228(15) -0.0019(12) -0.0070(12) 0.0030(12)
C24 0.0183(14) 0.0185(14) 0.0262(16) -0.0059(12) -0.0035(12) 0.0031(11)
C23 0.0195(14) 0.0202(15) 0.0227(15) -0.0001(12) 0.0022(12) 0.0008(12)
C66 0.0228(14) 0.0162(14) 0.0159(14) 0.0023(11) 0.0000(11) 0.0017(11)
C65 0.0201(14) 0.0201(15) 0.0226(15) 0.0021(12) -0.0021(12) -0.0021(12)
C31 0.0241(15) 0.0164(14) 0.0252(16) -0.0031(12) -0.0007(12) 0.0027(12)
C29 0.0226(16) 0.0366(19) 0.053(2) -0.0185(17) -0.0051(15) -0.0022(14)
C28 0.0229(17) 0.043(2) 0.062(3) 0.0144(18) -0.0070(16) -0.0132(15)
C27 0.0224(16) 0.0356(18) 0.0294(17) -0.0044(14) -0.0005(13) 0.0012(13)
C67 0.0295(18) 0.058(2) 0.0188(16) -0.0017(16) -0.0016(14) -0.0036(16)
F67 0.0293(8) 0.0495(12) 0.0328(11) 0.0077(10) -0.0028(8) -0.0135(8)
F69 0.0293(8) 0.0495(12) 0.0328(11) 0.0077(10) -0.0028(8) -0.0135(8)
F68 0.0293(8) 0.0495(12) 0.0328(11) 0.0077(10) -0.0028(8) -0.0135(8)
F65 0.0293(8) 0.0495(12) 0.0328(11) 0.0077(10) -0.0028(8) -0.0135(8)
F66 0.0293(8) 0.0495(12) 0.0328(11) 0.0077(10) -0.0028(8) -0.0135(8)
F64 0.0293(8) 0.0495(12) 0.0328(11) 0.0077(10) -0.0028(8) -0.0135(8)
F2 0.0293(8) 0.0495(12) 0.0328(11) 0.0077(10) -0.0028(8) -0.0135(8)
F3 0.0293(8) 0.0495(12) 0.0328(11) 0.0077(10) -0.0028(8) -0.0135(8)
F1 0.0293(8) 0.0495(12) 0.0328(11) 0.0077(10) -0.0028(8) -0.0135(8)
C32 0.0173(14) 0.0222(15) 0.0185(14) -0.0008(12) 0.0006(11) -0.0024(11)
C33 0.0259(17) 0.0258(17) 0.058(2) 0.0061(16) 0.0082(16) 0.0110(14)
C34 0.0331(18) 0.0206(16) 0.046(2) 0.0107(15) 0.0071(15) 0.0044(13)
C35 0.0195(15) 0.0283(16) 0.0321(17) -0.0023(14) -0.0042(13) 0.0036(13)
C36 0.0230(15) 0.0292(16) 0.0232(16) -0.0015(13) -0.0022(12) -0.0065(13)
B 0.0186(15) 0.0152(15) 0.0138(15) -0.0001(12) 0.0004(12) -0.0008(12)
C41 0.0214(15) 0.0187(15) 0.0305(17) 0.0043(13) -0.0038(12) 0.0028(12)
C42 0.0239(15) 0.0286(16) 0.0198(15) -0.0056(13) 0.0045(12) -0.0023(13)
C43 0.0330(18) 0.0224(17) 0.058(2) 0.0003(16) 0.0114(17) 0.0085(14)
C44 0.0385(19) 0.0217(16) 0.040(2) 0.0065(14) -0.0029(15) -0.0033(14)
C45 0.040(2) 0.0335(19) 0.041(2) -0.0073(16) 0.0094(16) 0.0099(15)
C46 0.0391(19) 0.044(2) 0.0191(16) -0.0026(14) 0.0028(14) -0.0074(16)
F51 0.0675(15) 0.0327(11) 0.0690(15) -0.0113(11) -0.0406(12) 0.0251(11)
C51 0.0129(13) 0.0178(14) 0.0174(14) -0.0012(11) -0.0022(11) -0.0003(11)
C52 0.0182(14) 0.0204(15) 0.0171(14) 0.0001(11) -0.0021(11) -0.0006(11)
F52 0.0532(13) 0.0200(10) 0.0696(15) 0.0054(10) 0.0240(11) 0.0030(9)
F53 0.0666(14) 0.0235(10) 0.0389(11) -0.0073(8) 0.0166(10) 0.0125(9)
C53 0.0175(14) 0.0178(14) 0.0216(15) -0.0029(12) -0.0021(11) 0.0009(11)
F54 0.0938(17) 0.0288(11) 0.0251(10) 0.0024(9) 0.0109(11) -0.0133(11)
C54 0.0198(14) 0.0238(15) 0.0193(15) -0.0081(12) 0.0003(12) 0.0018(12)
F55 0.0385(11) 0.0590(13) 0.0250(10) 0.0112(9) -0.0087(8) -0.0036(10)
C55 0.0160(13) 0.0232(15) 0.0173(14) -0.0015(12) -0.0006(11) -0.0008(11)
C57 0.0297(16) 0.0199(15) 0.0279(17) -0.0044(13) 0.0019(13) 0.0058(13)
C56 0.0173(13) 0.0170(14) 0.0186(14) -0.0008(11) -0.0022(11) -0.0002(11)
F56 0.0425(12) 0.0671(14) 0.0277(10) 0.0136(10) 0.0168(9) 0.0191(10)
C58 0.0256(16) 0.0297(17) 0.0191(15) -0.0028(13) 0.0009(12) 0.0017(13)
C61 0.0172(13) 0.0111(13) 0.0175(14) 0.0007(11) 0.0001(11) 0.0036(10)
C62 0.0213(14) 0.0186(14) 0.0204(15) 0.0003(12) 0.0033(12) 0.0011(11)
C63 0.0239(15) 0.0245(15) 0.0158(14) -0.0020(12) -0.0024(12) 0.0044(12)
F62 0.129(2) 0.0788(19) 0.0265(12) 0.0219(12) 0.0066(14) -0.0013(17)
F63 0.0458(12) 0.105(2) 0.0201(10) -0.0165(11) -0.0031(9) -0.0233(13)
F61 0.0323(12) 0.155(3) 0.0217(11) -0.0198(14) 0.0043(9) 0.0017(14)
C64 0.0216(14) 0.0245(15) 0.0198(15) -0.0010(12) -0.0059(12) 0.0007(12)
C 0.0221(14) 0.0092(13) 0.0182(14) -0.0013(11) -0.0021(11) 0.0024(11)
Pd 0.01613(11) 0.01527(11) 0.01289(11) 0.00053(8) -0.00268(8) -0.00160(8)
C73 0.0307(16) 0.0149(14) 0.0178(14) -0.0018(11) 0.0034(12) -0.0002(12)
C72 0.0232(15) 0.0157(14) 0.0180(14) -0.0012(11) 0.0023(11) 0.0003(11)
C71 0.0200(14) 0.0147(13) 0.0122(13) -0.0041(11) 0.0008(11) 0.0000(11)
C68 0.0293(8) 0.0495(12) 0.0328(11) 0.0077(10) -0.0028(8) -0.0135(8)
C78 0.0234(15) 0.0274(17) 0.0265(16) -0.0039(13) 0.0025(13) -0.0065(13)
C77 0.0524(11) 0.0292(9) 0.0349(9) 0.0080(7) -0.0012(8) 0.0000(7)
C76 0.0231(14) 0.0155(14) 0.0151(14) -0.0023(11) 0.0008(11) -0.0010(11)
F76 0.0305(11) 0.0563(13) 0.0608(14) -0.0295(11) -0.0109(10) -0.0076(9)
C75 0.0212(14) 0.0194(14) 0.0189(14) -0.0053(12) 0.0019(11) -0.0033(11)
F75 0.0253(10) 0.0595(13) 0.0371(11) 0.0045(10) 0.0123(8) -0.0012(9)
C74 0.0294(16) 0.0203(15) 0.0191(15) -0.0007(12) 0.0061(12) -0.0086(12)
F74 0.0215(9) 0.0417(12) 0.0571(13) 0.0159(10) -0.0022(9) -0.0002(8)
F81 0.0311(9) 0.0208(8) 0.0259(9) -0.0043(7) 0.0009(8) 0.0019(7)
F83 0.0311(9) 0.0208(8) 0.0259(9) -0.0043(7) 0.0009(8) 0.0019(7)
F82 0.0311(9) 0.0208(8) 0.0259(9) -0.0043(7) 0.0009(8) 0.0019(7)
F6 0.0311(9) 0.0208(8) 0.0259(9) -0.0043(7) 0.0009(8) 0.0019(7)
F5 0.0311(9) 0.0208(8) 0.0259(9) -0.0043(7) 0.0009(8) 0.0019(7)
F4 0.0311(9) 0.0208(8) 0.0259(9) -0.0043(7) 0.0009(8) 0.0019(7)
F9 0.0311(9) 0.0208(8) 0.0259(9) -0.0043(7) 0.0009(8) 0.0019(7)
F8 0.0311(9) 0.0208(8) 0.0259(9) -0.0043(7) 0.0009(8) 0.0019(7)
F7 0.0311(9) 0.0208(8) 0.0259(9) -0.0043(7) 0.0009(8) 0.0019(7)
C81 0.0128(12) 0.0135(13) 0.0166(13) 0.0004(11) 0.0029(10) -0.0045(10)
C82 0.0158(13) 0.0164(13) 0.0147(13) -0.0004(11) -0.0003(11) -0.0023(11)
C83 0.0172(13) 0.0167(14) 0.0193(14) -0.0014(11) 0.0013(11) -0.0015(11)
C87 0.0311(9) 0.0208(8) 0.0259(9) -0.0043(7) 0.0009(8) 0.0019(7)
C86 0.0150(13) 0.0191(14) 0.0176(14) -0.0022(11) -0.0005(11) -0.0010(11)
C85 0.0146(13) 0.0215(15) 0.0212(15) 0.0010(12) -0.0011(11) 0.0000(11)
C84 0.0161(13) 0.0149(14) 0.0258(15) -0.0009(12) 0.0003(11) 0.0009(11)
C88 0.0433(12) 0.0386(11) 0.0260(8) 0.0000(8) -0.0117(8) 0.0086(9)

loop_
_atom_type_symbol
_atom_type_description
_atom_type_scat_dispersion_real
_atom_type_scat_dispersion_imag
_atom_type_scat_source
C C 0.0033 0.0016 'International Tables Vol C Tables 4.2.6.8 and 6.1.1.4'
H H 0.0000 0.0000 'International Tables Vol C Tables 4.2.6.8 and 6.1.1.4'
B B 0.0013 0.0007 'International Tables Vol C Tables 4.2.6.8 and 6.1.1.4'
F F 0.0171 0.0103 'International Tables Vol C Tables 4.2.6.8 and 6.1.1.4'
P P 0.1023 0.0942 'International Tables Vol C Tables 4.2.6.8 and 6.1.1.4'
Pd Pd -0.9988 1.0072 'International Tables Vol C Tables 4.2.6.8 and 6.1.1.4'
I I -0.4742 1.8119 'International Tables Vol C Tables 4.2.6.8 and 6.1.1.4'

loop_
_geom_angle_atom_site_label_1
_geom_angle_atom_site_label_2
_geom_angle_atom_site_label_3
_geom_angle
C12 P1 C32 104.36(13)
C12 P1 C31 106.90(13)
C32 P1 C31 107.08(13)
C12 P1 Pd 97.87(9)
C32 P1 Pd 124.83(9)
C31 P1 Pd 113.59(10)
C22 P2 C41 108.05(13)
C22 P2 C42 103.87(13)
C41 P2 C42 108.67(14)
C22 P2 Pd 100.62(9)
C41 P2 Pd 114.61(10)
C42 P2 Pd 119.54(10)
C16 C11 C12 117.9(3)
C16 C11 C 124.4(2)
C12 C11 C 117.5(2)
C14 C10 C18 110.4(3)
C14 C10 C17 112.5(2)
C18 C10 C17 108.2(3)
C14 C10 C19 107.1(2)
C18 C10 C19 110.4(3)
C17 C10 C19 108.2(3)
C13 C12 C11 120.2(2)
C13 C12 P1 125.5(2)
C11 C12 P1 114.2(2)
C13 C14 C15 117.7(3)
C13 C14 C10 121.9(3)
C15 C14 C10 120.3(3)
C12 C13 C14 121.6(3)
C12 C13 H13 119.2
C14 C13 H13 119.2
C16 C15 C14 121.9(3)
C16 C15 H15 119.0
C14 C15 H15 119.0
C15 C16 C11 120.4(3)
C15 C16 H16 119.8
C11 C16 H16 119.8
C26 C21 C22 117.8(2)
C26 C21 C 124.2(3)
C22 C21 C 118.0(2)
C28 C20 C24 112.2(2)
C28 C20 C29 108.8(3)
C24 C20 C29 111.4(3)
C28 C20 C27 109.0(3)
C24 C20 C27 107.0(2)
C29 C20 C27 108.4(2)
C10 C19 H19A 109.5
C10 C19 H19B 109.5
H19A C19 H19B 109.5
C10 C19 H19C 109.5
H19A C19 H19C 109.5
H19B C19 H19C 109.5
C10 C18 H18A 109.5
C10 C18 H18B 109.5
H18A C18 H18B 109.5
C10 C18 H18C 109.5
H18A C18 H18C 109.5
H18B C18 H18C 109.5
C10 C17 H17A 109.5
C10 C17 H17B 109.5
H17A C17 H17B 109.5
C10 C17 H17C 109.5
H17A C17 H17C 109.5
H17B C17 H17C 109.5
C23 C22 C21 120.6(3)
C23 C22 P2 125.8(2)
C21 C22 P2 113.6(2)
C25 C26 C21 120.4(3)
C25 C26 H26 119.8
C21 C26 H26 119.8
C26 C25 C24 122.2(3)
C26 C25 H25 118.9
C24 C25 H25 118.9
C25 C24 C23 117.7(3)
C25 C24 C20 120.1(3)
C23 C24 C20 122.1(3)
C22 C23 C24 121.2(3)
C22 C23 H23 119.4
C24 C23 H23 119.4
C65 C66 C61 122.2(3)
C65 C66 H66 118.9
C61 C66 H66 118.9
C64 C65 C66 121.1(3)
C64 C65 C68 118.4(3)
C66 C65 C68 120.5(3)
C33 C31 C34 110.9(3)
C33 C31 P1 110.4(2)
C34 C31 P1 113.4(2)
C33 C31 H31 107.3
C34 C31 H31 107.3
P1 C31 H31 107.3
C20 C29 H29A 109.5
C20 C29 H29B 109.5
H29A C29 H29B 109.5
C20 C29 H29C 109.5
H29A C29 H29C 109.5
H29B C29 H29C 109.5
C20 C28 H28A 109.5
C20 C28 H28B 109.5
H28A C28 H28B 109.5
C20 C28 H28C 109.5
H28A C28 H28C 109.5
H28B C28 H28C 109.5
C20 C27 H27A 109.5
C20 C27 H27B 109.5
H27A C27 H27B 109.5
C20 C27 H27C 109.5
H27A C27 H27C 109.5
H27B C27 H27C 109.5
F61 C67 F63 107.3(3)
F61 C67 F62 105.4(3)
F63 C67 F62 104.7(3)
F61 C67 C63 113.0(3)
F63 C67 C63 113.5(3)
F62 C67 C63 112.2(3)
C35 C32 C36 111.7(2)
C35 C32 P1 110.31(19)
C36 C32 P1 111.33(19)
C35 C32 H32 107.8
C36 C32 H32 107.8
P1 C32 H32 107.8
C31 C33 H33A 109.5
C31 C33 H33B 109.5
H33A C33 H33B 109.5
C31 C33 H33C 109.5
H33A C33 H33C 109.5
H33B C33 H33C 109.5
C31 C34 H34A 109.5
C31 C34 H34B 109.5
H34A C34 H34B 109.5
C31 C34 H34C 109.5
H34A C34 H34C 109.5
H34B C34 H34C 109.5
C32 C35 H35A 109.5
C32 C35 H35B 109.5
H35A C35 H35B 109.5
C32 C35 H35C 109.5
H35A C35 H35C 109.5
H35B C35 H35C 109.5
C32 C36 H36A 109.5
C32 C36 H36B 109.5
H36A C36 H36B 109.5
C32 C36 H36C 109.5
H36A C36 H36C 109.5
H36B C36 H36C 109.5
C71 B C61 111.2(2)
C71 B C51 109.2(2)
C61 B C51 108.5(2)
C71 B C81 108.2(2)
C61 B C81 105.8(2)
C51 B C81 113.9(2)
C43 C41 C44 111.4(3)
C43 C41 P2 109.1(2)
C44 C41 P2 114.1(2)
C43 C41 H41 107.3
C44 C41 H41 107.3
P2 C41 H41 107.3
C45 C42 C46 111.4(3)
C45 C42 P2 109.3(2)
C46 C42 P2 113.7(2)
C45 C42 H42 107.4
C46 C42 H42 107.4
P2 C42 H42 107.4
C41 C43 H43A 109.5
C41 C43 H43B 109.5
H43A C43 H43B 109.5
C41 C43 H43C 109.5
H43A C43 H43C 109.5
H43B C43 H43C 109.5
C41 C44 H44A 109.5
C41 C44 H44B 109.5
H44A C44 H44B 109.5
C41 C44 H44C 109.5
H44A C44 H44C 109.5
H44B C44 H44C 109.5
C42 C45 H45A 109.5
C42 C45 H45B 109.5
H45A C45 H45B 109.5
C42 C45 H45C 109.5
H45A C45 H45C 109.5
H45B C45 H45C 109.5
C42 C46 H46A 109.5
C42 C46 H46B 109.5
H46A C46 H46B 109.5
C42 C46 H46C 109.5
H46A C46 H46C 109.5
H46B C46 H46C 109.5
C52 C51 C56 115.1(2)
C52 C51 B 120.1(2)
C56 C51 B 124.8(2)
C53 C52 C51 122.7(3)
C53 C52 H52 118.6
C51 C52 H52 118.6
C54 C53 C52 121.1(3)
C54 C53 C57 120.7(3)
C52 C53 C57 118.1(3)
C53 C54 C55 117.6(3)
C53 C54 H54 121.2
C55 C54 H54 121.2
C54 C55 C56 121.0(3)
C54 C55 C58 118.7(3)
C56 C55 C58 120.1(3)
F51 C57 F53 106.4(2)
F51 C57 F52 105.6(3)
F53 C57 F52 105.7(2)
F51 C57 C53 111.7(2)
F53 C57 C53 113.8(3)
F52 C57 C53 113.0(2)
C55 C56 C51 122.3(3)
C55 C56 H56 118.8
C51 C56 H56 118.8
F54 C58 F56 106.9(3)
F54 C58 F55 105.7(2)
F56 C58 F55 104.6(2)
F54 C58 C55 113.2(2)
F56 C58 C55 113.6(2)
F55 C58 C55 112.2(2)
C62 C61 C66 115.5(2)
C62 C61 B 123.3(2)
C66 C61 B 120.7(2)
C63 C62 C61 122.6(3)
C63 C62 H62 118.7
C61 C62 H62 118.7
C64 C63 C62 120.7(3)
C64 C63 C67 120.3(3)
C62 C63 C67 119.0(3)
C63 C64 C65 117.9(3)
C63 C64 H64 121.0
C65 C64 H64 121.0
C21 C C11 120.9(2)
C21 C Pd 121.2(2)
C11 C Pd 117.59(19)
C Pd P2 83.52(8)
C Pd P1 83.03(8)
P2 Pd P1 164.98(3)
C Pd I 168.44(7)
P2 Pd I 93.767(19)
P1 Pd I 100.717(19)
C74 C73 C72 120.4(3)
C74 C73 C77 120.8(3)
C72 C73 C77 118.8(3)
C73 C72 C71 122.6(3)
C73 C72 H72 118.7
C71 C72 H72 118.7
C72 C71 C76 115.6(2)
C72 C71 B 122.5(2)
C76 C71 B 121.9(2)
F1 C68 F69 126.2(6)
F69 C68 F67 110.0(5)
F1 C68 F3 110.6(7)
F69 C68 F3 51.8(5)
F67 C68 F3 130.6(6)
F1 C68 F64 124.9(6)
F67 C68 F64 126.4(4)
F1 C68 F66 65.4(6)
F69 C68 F66 85.0(4)
F3 C68 F66 124.9(6)
F64 C68 F66 107.5(4)
F69 C68 F65 125.2(4)
F67 C68 F65 75.3(4)
F3 C68 F65 82.6(6)
F64 C68 F65 106.5(4)
F66 C68 F65 102.8(4)
F1 C68 F68 65.9(7)
F69 C68 F68 105.3(4)
F67 C68 F68 101.8(5)
F3 C68 F68 56.0(6)
F64 C68 F68 81.8(4)
F66 C68 F68 125.5(4)
F1 C68 C65 118.0(5)
F69 C68 C65 114.9(4)
F67 C68 C65 114.5(4)
F3 C68 C65 114.6(5)
F64 C68 C65 114.3(3)
F66 C68 C65 114.1(3)
F65 C68 C65 110.7(3)
F68 C68 C65 109.2(3)
F1 C68 F2 106.1(7)
F69 C68 F2 48.0(5)
F67 C68 F2 72.5(5)
F3 C68 F2 99.0(7)
F64 C68 F2 73.7(5)
F65 C68 F2 138.3(5)
F68 C68 F2 142.7(5)
C65 C68 F2 106.4(4)
F74 C78 F75 106.2(2)
F74 C78 F76 106.3(3)
F75 C78 F76 105.6(2)
F74 C78 C75 113.7(2)
F75 C78 C75 112.2(3)
F76 C78 C75 112.3(2)
F71 C77 F77 80.9(3)
F71 C77 F73 108.8(4)
F77 C77 F73 119.6(4)
F71 C77 F78 123.0(4)
F77 C77 F78 107.3(4)
F71 C77 F72 106.8(3)
F73 C77 F72 103.8(3)
F78 C77 F72 87.2(3)
F77 C77 F79 107.4(4)
F73 C77 F79 84.3(3)
F78 C77 F79 101.7(4)
F72 C77 F79 130.3(4)
F71 C77 C73 113.4(3)
F77 C77 C73 116.1(4)
F73 C77 C73 113.4(3)
F78 C77 C73 112.3(4)
F72 C77 C73 110.1(3)
F79 C77 C73 111.0(3)
C75 C76 C71 121.9(3)
C75 C76 H76 119.1
C71 C76 H76 119.1
C74 C75 C76 121.1(3)
C74 C75 C78 118.7(3)
C76 C75 C78 120.2(3)
C73 C74 C75 118.4(3)
C73 C74 H74 120.8
C75 C74 H74 120.8
C86 C81 C82 115.1(2)
C86 C81 B 124.6(2)
C82 C81 B 120.2(2)
C83 C82 C81 123.0(2)
C83 C82 H82 118.5
C81 C82 H82 118.5
C82 C83 C84 120.5(3)
C82 C83 C87 120.5(2)
C84 C83 C87 119.0(2)
F7 C87 F4 72.8(6)
F6 C87 F4 99.0(7)
F7 C87 F5 127.8(6)
F6 C87 F5 104.0(6)
F4 C87 F5 109.9(6)
F7 C87 F81 89.7(4)
F6 C87 F81 111.8(7)
F5 C87 F81 92.0(5)
F7 C87 F8 102.8(5)
F6 C87 F8 73.7(6)
F4 C87 F8 130.3(6)
F81 C87 F8 117.9(5)
F7 C87 F82 116.3(5)
F6 C87 F82 89.2(5)
F4 C87 F82 121.5(5)
F81 C87 F82 105.6(4)
F7 C87 F9 106.7(5)
F6 C87 F9 124.7(7)
F5 C87 F9 76.7(6)
F8 C87 F9 106.9(5)
F82 C87 F9 92.1(5)
F4 C87 F83 91.8(5)
F5 C87 F83 121.9(5)
F81 C87 F83 108.4(4)
F8 C87 F83 90.9(4)
F82 C87 F83 106.9(3)
F9 C87 F83 125.0(4)
F7 C87 C83 115.1(5)
F6 C87 C83 119.0(6)
F4 C87 C83 112.7(5)
F5 C87 C83 111.2(5)
F81 C87 C83 114.9(3)
F8 C87 C83 113.5(4)
F82 C87 C83 112.8(4)
F9 C87 C83 111.1(4)
F83 C87 C83 107.9(3)
C85 C86 C81 122.5(3)
C85 C86 H86 118.7
C81 C86 H86 118.7
C84 C85 C86 120.8(3)
C84 C85 C88 119.5(3)
C86 C85 C88 119.7(3)
C85 C84 C83 118.0(3)
C85 C84 H84 121.0
C83 C84 H84 121.0
F93 C88 F88 127.8(5)
F93 C88 F89 69.2(5)
F88 C88 F89 109.8(5)
F93 C88 F91 106.9(6)
F88 C88 F91 78.0(5)
F93 C88 F86 72.4(5)
F88 C88 F86 70.0(4)
F89 C88 F86 128.5(4)
F91 C88 F86 135.5(4)
F88 C88 F85 125.5(4)
F91 C88 F85 70.4(5)
F86 C88 F85 104.3(4)
F93 C88 F92 108.4(6)
F89 C88 F92 132.3(5)
F91 C88 F92 109.2(6)
F85 C88 F92 129.1(5)
F93 C88 F84 131.1(5)
F89 C88 F84 78.0(4)
F86 C88 F84 104.3(4)
F85 C88 F84 104.2(4)
F92 C88 F84 69.3(5)
F88 C88 F87 106.3(5)
F89 C88 F87 102.7(5)
F91 C88 F87 135.4(5)
F85 C88 F87 71.9(4)
F92 C88 F87 77.8(5)
F84 C88 F87 133.1(4)
F93 C88 C85 111.9(4)
F88 C88 C85 115.6(4)
F89 C88 C85 112.3(4)
F91 C88 C85 108.1(4)
F86 C88 C85 113.2(3)
F85 C88 C85 116.0(3)
F92 C88 C85 112.2(4)
F84 C88 C85 113.7(3)
F87 C88 C85 109.2(3)

loop_
_geom_bond_atom_site_label_1
_geom_bond_atom_site_label_2
_geom_bond_distance
F86 C88 1.344(6)
F84 C88 1.364(6)
F85 C88 1.345(6)
F89 C88 1.341(7)
F88 C88 1.305(7)
F87 C88 1.396(7)
F93 C88 1.304(9)
F92 C88 1.347(9)
F91 C88 1.343(9)
F72 C77 1.400(5)
F71 C77 1.281(5)
F73 C77 1.335(6)
F78 C77 1.362(7)
F77 C77 1.290(6)
F79 C77 1.417(6)
P1 C12 1.813(3)
P1 C32 1.839(3)
P1 C31 1.844(3)
P1 Pd 2.3161(7)
I Pd 2.6255(3)
P2 C22 1.824(3)
P2 C41 1.830(3)
P2 C42 1.838(3)
P2 Pd 2.2884(7)
C11 C16 1.405(4)
C11 C12 1.414(4)
C11 C 1.442(4)
C10 C14 1.528(4)
C10 C18 1.530(4)
C10 C17 1.531(5)
C10 C19 1.534(4)
C12 C13 1.383(4)
C14 C13 1.388(4)
C14 C15 1.395(4)
C13 H13 0.9500
C15 C16 1.373(4)
C15 H15 0.9500
C16 H16 0.9500
C21 C26 1.409(4)
C21 C22 1.412(4)
C21 C 1.440(4)
C20 C28 1.522(5)
C20 C24 1.529(4)
C20 C29 1.533(4)
C20 C27 1.537(4)
C19 H19A 0.9800
C19 H19B 0.9800
C19 H19C 0.9800
C18 H18A 0.9800
C18 H18B 0.9800
C18 H18C 0.9800
C17 H17A 0.9800
C17 H17B 0.9800
C17 H17C 0.9800
C22 C23 1.384(4)
C26 C25 1.369(4)
C26 H26 0.9500
C25 C24 1.394(4)
C25 H25 0.9500
C24 C23 1.397(4)
C23 H23 0.9500
C66 C65 1.384(4)
C66 C61 1.397(4)
C66 H66 0.9500
C65 C64 1.382(4)
C65 C68 1.482(4)
C31 C33 1.524(4)
C31 C34 1.526(4)
C31 H31 1.0000
C29 H29A 0.9800
C29 H29B 0.9800
C29 H29C 0.9800
C28 H28A 0.9800
C28 H28B 0.9800
C28 H28C 0.9800
C27 H27A 0.9800
C27 H27B 0.9800
C27 H27C 0.9800
C67 F61 1.323(4)
C67 F63 1.326(4)
C67 F62 1.334(4)
C67 C63 1.487(4)
F67 C68 1.334(7)
F69 C68 1.273(8)
F68 C68 1.424(7)
F65 C68 1.377(6)
F66 C68 1.354(6)
F64 C68 1.339(7)
F2 C68 1.484(11)
F3 C68 1.337(11)
F1 C68 1.209(10)
C32 C35 1.526(4)
C32 C36 1.527(4)
C32 H32 1.0000
C33 H33A 0.9800
C33 H33B 0.9800
C33 H33C 0.9800
C34 H34A 0.9800
C34 H34B 0.9800
C34 H34C 0.9800
C35 H35A 0.9800
C35 H35B 0.9800
C35 H35C 0.9800
C36 H36A 0.9800
C36 H36B 0.9800
C36 H36C 0.9800
B C71 1.639(4)
B C61 1.641(4)
B C51 1.645(4)
B C81 1.646(4)
C41 C43 1.525(4)
C41 C44 1.525(4)
C41 H41 1.0000
C42 C45 1.524(4)
C42 C46 1.525(4)
C42 H42 1.0000
C43 H43A 0.9800
C43 H43B 0.9800
C43 H43C 0.9800
C44 H44A 0.9800
C44 H44B 0.9800
C44 H44C 0.9800
C45 H45A 0.9800
C45 H45B 0.9800
C45 H45C 0.9800
C46 H46A 0.9800
C46 H46B 0.9800
C46 H46C 0.9800
F51 C57 1.327(4)
C51 C52 1.393(4)
C51 C56 1.400(4)
C52 C53 1.386(4)
C52 H52 0.9500
F52 C57 1.335(4)
F53 C57 1.332(3)
C53 C54 1.376(4)
C53 C57 1.494(4)
F54 C58 1.331(4)
C54 C55 1.382(4)
C54 H54 0.9500
F55 C58 1.333(3)
C55 C56 1.389(4)
C55 C58 1.494(4)
C56 H56 0.9500
F56 C58 1.331(3)
C61 C62 1.394(4)
C62 C63 1.389(4)
C62 H62 0.9500
C63 C64 1.380(4)
C64 H64 0.9500
C Pd 1.968(3)
C73 C74 1.378(4)
C73 C72 1.390(4)
C73 C77 1.484(4)
C72 C71 1.396(4)
C72 H72 0.9500
C71 C76 1.398(4)
C78 F74 1.329(4)
C78 F75 1.333(3)
C78 F76 1.341(3)
C78 C75 1.491(4)
C76 C75 1.388(4)
C76 H76 0.9500
C75 C74 1.379(4)
C74 H74 0.9500
F81 C87 1.344(7)
F83 C87 1.409(7)
F82 C87 1.363(7)
F6 C87 1.305(11)
F5 C87 1.342(12)
F4 C87 1.340(11)
F9 C87 1.377(9)
F8 C87 1.348(10)
F7 C87 1.266(9)
C81 C86 1.397(4)
C81 C82 1.399(4)
C82 C83 1.383(4)
C82 H82 0.9500
C83 C84 1.387(4)
C83 C87 1.487(4)
C86 C85 1.389(4)
C86 H86 0.9500
C85 C84 1.382(4)
C85 C88 1.486(4)
C84 H84 0.9500
